data_4074347
loop_
_publ_author_name
'Ghesner, Ioan'
'Fenwick, Andrew'
'Stephan, Douglas W.'

_publ_section_title
;
 Di-tert-butylbiphenylphosphinimide Titanium and Zirconium
 Complexes:&#x00A0; Pendant Arene&#x2212;Metal Interactions
;
_journal_issue 21
_journal_name_full Organometallics
_journal_page_first 4985
_journal_paper_doi 10.1021/om060569u
_journal_volume 25
_journal_year 2006
_chemical_formula_sum 'C20 H28 N P'
_chemical_formula_weight 313.40
_space_group_IT_number 14
_symmetry_cell_setting monoclinic
_symmetry_space_group_name_Hall '-P 2yn'
_symmetry_space_group_name_H-M 'P 1 21/n 1'
_atom_sites_solution_hydrogens geom
_atom_sites_solution_primary direct
_atom_sites_solution_secondary difmap
_audit_creation_method SHELXL-97
_cell_angle_alpha 90.00
_cell_angle_beta 100.0490(10)
_cell_angle_gamma 90.00
_cell_formula_units_Z 4
_cell_length_a 7.5461(8)
_cell_length_b 18.4617(19)
_cell_length_c 13.6904(14)
_cell_measurement_temperature 296(2)
_cell_measurement_theta_max 25.0
_cell_measurement_theta_min 2.0
_cell_volume 1878.0(3)
_computing_structure_refinement 'SHELXL-97 (Sheldrick, 1997)'
_computing_structure_solution 'SHELXS-97 (Sheldrick, 1990)'
_diffrn_ambient_temperature 296(2)
_diffrn_measured_fraction_theta_full 0.998
_diffrn_measured_fraction_theta_max 0.998
_diffrn_radiation_monochromator graphite
_diffrn_radiation_source 'fine-focus sealed tube'
_diffrn_radiation_type MoK\a
_diffrn_radiation_wavelength 0.71073
_diffrn_reflns_av_R_equivalents 0.0276
_diffrn_reflns_av_sigmaI/netI 0.0200
_diffrn_reflns_limit_h_max 8
_diffrn_reflns_limit_h_min -8
_diffrn_reflns_limit_k_max 21
_diffrn_reflns_limit_k_min -21
_diffrn_reflns_limit_l_max 16
_diffrn_reflns_limit_l_min -16
_diffrn_reflns_number 17699
_diffrn_reflns_theta_full 25.00
_diffrn_reflns_theta_max 25.00
_diffrn_reflns_theta_min 2.21
_exptl_absorpt_coefficient_mu 0.144
_exptl_absorpt_correction_T_max 1.00000
_exptl_absorpt_correction_T_min 0.882680
_exptl_absorpt_correction_type empirical
_exptl_crystal_density_diffrn 1.108
_exptl_crystal_density_method 'not measured'
_exptl_crystal_F_000 680
_exptl_crystal_size_max 0.20
_exptl_crystal_size_mid 0.23
_exptl_crystal_size_min 0.26
_refine_diff_density_max 0.341
_refine_diff_density_min -0.140
_refine_diff_density_rms 0.042
_refine_ls_extinction_method none
_refine_ls_goodness_of_fit_ref 1.014
_refine_ls_hydrogen_treatment mixed
_refine_ls_matrix_type full
_refine_ls_number_parameters 203
_refine_ls_number_reflns 3287
_refine_ls_number_restraints 0
_refine_ls_restrained_S_all 1.014
_refine_ls_R_factor_all 0.0567
_refine_ls_R_factor_gt 0.0446
_refine_ls_shift/su_max 0.001
_refine_ls_shift/su_mean 0.000
_refine_ls_structure_factor_coef Fsqd
_refine_ls_weighting_details 'calc w=1/[\s^2^(Fo^2^)+(0.0797P)^2^+0.3990P] where P=(Fo^2^+2Fc^2^)/3'
_refine_ls_weighting_scheme calc
_refine_ls_wR_factor_gt 0.1191
_refine_ls_wR_factor_ref 0.1305
_reflns_number_gt 2658
_reflns_number_total 3287
_reflns_threshold_expression >2sigma(I)
_cod_data_source_file om060569usi20060818_090738.cif
_cod_data_source_block t-Bu2(2-C6H4Ph)PNH
_cod_original_sg_symbol_H-M P2(1)/n
_cod_database_code 4074347

loop_
_symmetry_equiv_pos_as_xyz
'x, y, z'
'-x+1/2, y+1/2, -z+1/2'
'-x, -y, -z'
'x-1/2, -y-1/2, z-1/2'

loop_
_atom_site_label
_atom_site_type_symbol
_atom_site_fract_x
_atom_site_fract_y
_atom_site_fract_z
_atom_site_U_iso_or_equiv
_atom_site_adp_type
_atom_site_occupancy
_atom_site_symmetry_multiplicity
_atom_site_calc_flag
_atom_site_refinement_flags
P1 P 0.49050(6) 0.20652(3) 0.40057(3) 0.04207(18) Uani 1 1 d .
N1 N 0.5861(3) 0.23243(11) 0.31492(13) 0.0617(5) Uani 1 1 d .
C1 C 0.4108(2) 0.27676(10) 0.47878(13) 0.0417(4) Uani 1 1 d .
C2 C 0.4554(3) 0.35045(10) 0.47290(14) 0.0466(4) Uani 1 1 d .
C3 C 0.3819(3) 0.39941(12) 0.53239(18) 0.0652(6) Uani 1 1 d .
H3A H 0.4093 0.4483 0.5287 0.078 Uiso 1 1 calc R
C4 C 0.2703(3) 0.37773(13) 0.59631(18) 0.0675(6) Uani 1 1 d .
H4A H 0.2237 0.4119 0.6349 0.081 Uiso 1 1 calc R
C5 C 0.2279(3) 0.30676(13) 0.60325(15) 0.0569(5) Uani 1 1 d .
H5A H 0.1534 0.2918 0.6468 0.068 Uiso 1 1 calc R
C6 C 0.2973(3) 0.25719(11) 0.54457(14) 0.0494(5) Uani 1 1 d .
H6A H 0.2671 0.2086 0.5491 0.059 Uiso 1 1 calc R
C7 C 0.5764(3) 0.38069(10) 0.40758(15) 0.0503(5) Uani 1 1 d .
C8 C 0.5078(4) 0.40710(13) 0.31383(17) 0.0715(7) Uani 1 1 d .
H8A H 0.3844 0.4056 0.2906 0.086 Uiso 1 1 calc R
C9 C 0.6206(5) 0.43551(15) 0.25471(19) 0.0863(8) Uani 1 1 d .
H9A H 0.5724 0.4529 0.1919 0.104 Uiso 1 1 calc R
C10 C 0.8025(4) 0.43851(14) 0.2870(2) 0.0844(8) Uani 1 1 d .
H10A H 0.8782 0.4568 0.2460 0.101 Uiso 1 1 calc R
C11 C 0.8715(4) 0.41434(15) 0.3801(2) 0.0818(8) Uani 1 1 d .
H11A H 0.9948 0.4169 0.4032 0.098 Uiso 1 1 calc R
C12 C 0.7593(3) 0.38619(13) 0.44011(17) 0.0653(6) Uani 1 1 d .
H12A H 0.8080 0.3706 0.5037 0.078 Uiso 1 1 calc R
C13 C 0.6395(3) 0.14692(11) 0.49150(15) 0.0508(5) Uani 1 1 d .
C14 C 0.5641(3) 0.11832(14) 0.58076(16) 0.0656(6) Uani 1 1 d .
H14A H 0.6534 0.0892 0.6213 0.098 Uiso 1 1 calc R
H14B H 0.4591 0.0895 0.5580 0.098 Uiso 1 1 calc R
H14C H 0.5322 0.1583 0.6190 0.098 Uiso 1 1 calc R
C15 C 0.8040(3) 0.19443(13) 0.53140(19) 0.0686(6) Uani 1 1 d .
H15A H 0.8869 0.1674 0.5789 0.103 Uiso 1 1 calc R
H15B H 0.7654 0.2367 0.5627 0.103 Uiso 1 1 calc R
H15C H 0.8621 0.2088 0.4775 0.103 Uiso 1 1 calc R
C16 C 0.7005(3) 0.08311(13) 0.43365(19) 0.0715(7) Uani 1 1 d .
H16A H 0.7776 0.0519 0.4785 0.107 Uiso 1 1 calc R
H16B H 0.7651 0.1011 0.3842 0.107 Uiso 1 1 calc R
H16C H 0.5971 0.0564 0.4021 0.107 Uiso 1 1 calc R
C17 C 0.2834(3) 0.15936(12) 0.33488(15) 0.0550(5) Uani 1 1 d .
C18 C 0.1962(3) 0.10447(14) 0.39463(19) 0.0724(7) Uani 1 1 d .
H18A H 0.0925 0.0838 0.3535 0.109 Uiso 1 1 calc R
H18B H 0.1602 0.1282 0.4504 0.109 Uiso 1 1 calc R
H18C H 0.2810 0.0668 0.4177 0.109 Uiso 1 1 calc R
C19 C 0.3330(4) 0.11926(16) 0.24448(18) 0.0834(8) Uani 1 1 d .
H19A H 0.2290 0.0945 0.2098 0.125 Uiso 1 1 calc R
H19B H 0.4266 0.0848 0.2666 0.125 Uiso 1 1 calc R
H19C H 0.3743 0.1536 0.2008 0.125 Uiso 1 1 calc R
C20 C 0.1469(4) 0.21890(16) 0.2976(2) 0.0863(8) Uani 1 1 d .
H20A H 0.0379 0.1973 0.2633 0.129 Uiso 1 1 calc R
H20B H 0.1960 0.2503 0.2531 0.129 Uiso 1 1 calc R
H20C H 0.1214 0.2465 0.3529 0.129 Uiso 1 1 calc R
H1 H 0.671(4) 0.2606(18) 0.330(2) 0.104(11) Uiso 1 1 d .

loop_
_atom_site_aniso_label
_atom_site_aniso_U_11
_atom_site_aniso_U_22
_atom_site_aniso_U_33
_atom_site_aniso_U_23
_atom_site_aniso_U_13
_atom_site_aniso_U_12
P1 0.0472(3) 0.0450(3) 0.0377(3) -0.00409(19) 0.0177(2) -0.0061(2)
N1 0.0788(13) 0.0658(12) 0.0489(10) -0.0090(9) 0.0347(9) -0.0147(10)
C1 0.0433(10) 0.0480(10) 0.0359(9) -0.0024(8) 0.0125(8) -0.0001(8)
C2 0.0491(11) 0.0481(11) 0.0425(10) -0.0013(8) 0.0081(8) 0.0003(8)
C3 0.0786(15) 0.0466(12) 0.0754(15) -0.0099(10) 0.0274(12) -0.0001(10)
C4 0.0731(15) 0.0673(15) 0.0679(14) -0.0178(11) 0.0286(12) 0.0080(12)
C5 0.0494(11) 0.0801(16) 0.0454(11) -0.0044(10) 0.0195(9) 0.0024(10)
C6 0.0511(11) 0.0551(12) 0.0462(10) -0.0020(9) 0.0200(9) -0.0039(9)
C7 0.0642(13) 0.0401(10) 0.0484(11) 0.0003(8) 0.0151(9) -0.0048(9)
C8 0.0833(17) 0.0719(15) 0.0575(13) 0.0137(12) 0.0069(12) -0.0108(13)
C9 0.129(3) 0.0751(18) 0.0563(14) 0.0200(12) 0.0219(15) -0.0113(17)
C10 0.119(2) 0.0662(16) 0.0805(18) 0.0042(13) 0.0521(17) -0.0206(15)
C11 0.0741(16) 0.0883(18) 0.0893(19) 0.0091(15) 0.0318(14) -0.0173(14)
C12 0.0648(14) 0.0724(15) 0.0606(13) 0.0110(11) 0.0162(11) -0.0090(11)
C13 0.0484(11) 0.0488(11) 0.0566(12) -0.0024(9) 0.0132(9) -0.0020(8)
C14 0.0704(14) 0.0680(15) 0.0578(13) 0.0131(11) 0.0096(11) -0.0014(11)
C15 0.0523(13) 0.0705(15) 0.0798(16) -0.0009(12) 0.0028(11) -0.0033(11)
C16 0.0741(15) 0.0559(13) 0.0887(17) -0.0051(12) 0.0256(13) 0.0087(11)
C17 0.0557(12) 0.0633(13) 0.0457(11) -0.0080(9) 0.0081(9) -0.0101(10)
C18 0.0638(14) 0.0808(17) 0.0743(15) -0.0111(13) 0.0163(12) -0.0290(12)
C19 0.0925(18) 0.099(2) 0.0600(14) -0.0336(14) 0.0182(13) -0.0269(16)
C20 0.0742(17) 0.100(2) 0.0742(17) -0.0010(15) -0.0170(14) 0.0029(14)

loop_
_atom_type_symbol
_atom_type_description
_atom_type_scat_dispersion_real
_atom_type_scat_dispersion_imag
_atom_type_scat_source
C C 0.0033 0.0016 'International Tables Vol C Tables 4.2.6.8 and 6.1.1.4'
H H 0.0000 0.0000 'International Tables Vol C Tables 4.2.6.8 and 6.1.1.4'
N N 0.0061 0.0033 'International Tables Vol C Tables 4.2.6.8 and 6.1.1.4'
P P 0.1023 0.0942 'International Tables Vol C Tables 4.2.6.8 and 6.1.1.4'

loop_
_geom_angle_atom_site_label_1
_geom_angle_atom_site_label_2
_geom_angle_atom_site_label_3
_geom_angle
N1 P1 C1 117.49(10)
N1 P1 C17 103.81(10)
C1 P1 C17 105.99(9)
N1 P1 C13 112.11(11)
C1 P1 C13 104.15(8)
C17 P1 C13 113.44(10)
C6 C1 C2 117.85(17)
C6 C1 P1 119.41(14)
C2 C1 P1 122.71(14)
C3 C2 C1 118.04(18)
C3 C2 C7 117.01(18)
C1 C2 C7 124.94(17)
C4 C3 C2 122.2(2)
C5 C4 C3 120.3(2)
C4 C5 C6 118.8(2)
C5 C6 C1 122.86(19)
C12 C7 C8 117.7(2)
C12 C7 C2 121.10(18)
C8 C7 C2 121.2(2)
C9 C8 C7 120.6(2)
C10 C9 C8 120.9(2)
C11 C10 C9 119.1(2)
C10 C11 C12 120.3(3)
C7 C12 C11 121.3(2)
C14 C13 C16 109.54(18)
C14 C13 C15 107.62(17)
C16 C13 C15 108.94(18)
C14 C13 P1 117.89(14)
C16 C13 P1 107.83(15)
C15 C13 P1 104.68(14)
C18 C17 C20 109.2(2)
C18 C17 C19 107.44(19)
C20 C17 C19 108.7(2)
C18 C17 P1 116.96(15)
C20 C17 P1 106.39(16)
C19 C17 P1 107.97(15)

loop_
_geom_bond_atom_site_label_1
_geom_bond_atom_site_label_2
_geom_bond_distance
P1 N1 1.5557(18)
P1 C1 1.8477(18)
P1 C17 1.876(2)
P1 C13 1.881(2)
C1 C6 1.395(2)
C1 C2 1.407(3)
C2 C3 1.395(3)
C2 C7 1.493(3)
C3 C4 1.376(3)
C4 C5 1.356(3)
C5 C6 1.380(3)
C7 C12 1.378(3)
C7 C8 1.386(3)
C8 C9 1.377(4)
C9 C10 1.368(4)
C10 C11 1.365(4)
C11 C12 1.381(3)
C13 C14 1.529(3)
C13 C16 1.534(3)
C13 C15 1.540(3)
C17 C18 1.522(3)
C17 C20 1.532(3)
C17 C19 1.543(3)

loop_
_cod_related_entry_id
_cod_related_entry_database
_cod_related_entry_code
1 ChemSpider 21158280
